data_7215361
loop_
_publ_author_name
'Venkatesh, V.'
'Kumar, Jitendra'
'Verma, Sandeep'

_publ_section_title
;
 Adenine containing architectures from silver supported dimeric units
;
_journal_issue 20
_journal_name_full CrystEngComm
_journal_page_first 6030
_journal_paper_doi 10.1039/c1ce05696d
_journal_volume 13
_journal_year 2011
_chemical_formula_moiety 'C10 H16 Ag N6, N O3, 2(H2 O)'
_chemical_formula_sum 'C10 H20 Ag N7 O5'
_chemical_formula_weight 426.20
_chemical_name_systematic
;
?
;
_space_group_IT_number 14
_symmetry_cell_setting monoclinic
_symmetry_space_group_name_Hall '-P 2yn'
_symmetry_space_group_name_H-M 'P 1 21/n 1'
_atom_sites_solution_hydrogens geom
_atom_sites_solution_primary direct
_atom_sites_solution_secondary difmap
_audit_creation_method SHELXL-97
_cell_angle_alpha 90.00
_cell_angle_beta 101.802(2)
_cell_angle_gamma 90.00
_cell_formula_units_Z 4
_cell_length_a 8.7996(13)
_cell_length_b 12.9830(19)
_cell_length_c 13.942(2)
_cell_measurement_reflns_used 3813
_cell_measurement_temperature 100(2)
_cell_measurement_theta_max 28.4
_cell_measurement_theta_min 2.2
_cell_volume 1559.1(4)
_computing_cell_refinement 'SMART 5.628 (Bruker, 2003)'
_computing_data_collection 'SMART 5.628 (Bruker, 2003)'
_computing_data_reduction 'SAINT+ 6.45 (Bruker, 2003)'
_computing_molecular_graphics 'diamond 3.1d'
_computing_structure_refinement 'SHELXL-97 (Sheldrick, 1997)'
_computing_structure_solution Sir92
_diffrn_ambient_temperature 100(2)
_diffrn_measured_fraction_theta_full 0.994
_diffrn_measured_fraction_theta_max 0.976
_diffrn_measurement_device_type 'CCD area Detector'
_diffrn_measurement_method 'Phi-Omega scans'
_diffrn_radiation_monochromator graphite
_diffrn_radiation_source 'fine-focus sealed tube'
_diffrn_radiation_type MoK\a
_diffrn_radiation_wavelength 0.71073
_diffrn_reflns_av_R_equivalents 0.0500
_diffrn_reflns_av_sigmaI/netI 0.0608
_diffrn_reflns_limit_h_max 11
_diffrn_reflns_limit_h_min -11
_diffrn_reflns_limit_k_max 17
_diffrn_reflns_limit_k_min -13
_diffrn_reflns_limit_l_max 18
_diffrn_reflns_limit_l_min -18
_diffrn_reflns_number 9956
_diffrn_reflns_theta_full 25.00
_diffrn_reflns_theta_max 28.38
_diffrn_reflns_theta_min 2.17
_exptl_absorpt_coefficient_mu 1.331
_exptl_absorpt_correction_T_max 0.777
_exptl_absorpt_correction_T_min 0.724
_exptl_absorpt_correction_type psi-scan
_exptl_absorpt_process_details '(North et al., 1968)'
_exptl_crystal_colour colourless
_exptl_crystal_density_diffrn 1.816
_exptl_crystal_density_method 'not measured'
_exptl_crystal_description blocks
_exptl_crystal_F_000 864
_exptl_crystal_size_max .25
_exptl_crystal_size_mid .21
_exptl_crystal_size_min .19
_refine_diff_density_max 2.926
_refine_diff_density_min -1.979
_refine_diff_density_rms 0.291
_refine_ls_extinction_method none
_refine_ls_goodness_of_fit_ref 1.139
_refine_ls_hydrogen_treatment mixed
_refine_ls_matrix_type full
_refine_ls_number_parameters 225
_refine_ls_number_reflns 3813
_refine_ls_number_restraints 6
_refine_ls_restrained_S_all 1.138
_refine_ls_R_factor_all 0.0807
_refine_ls_R_factor_gt 0.0532
_refine_ls_shift/su_max 0.001
_refine_ls_shift/su_mean 0.000
_refine_ls_structure_factor_coef Fsqd
_refine_ls_weighting_details 'calc w=1/[\s^2^(Fo^2^)+(0.1561P)^2^+0.0000P] where P=(Fo^2^+2Fc^2^)/3'
_refine_ls_weighting_scheme calc
_refine_ls_wR_factor_gt 0.1482
_refine_ls_wR_factor_ref 0.2324
_reflns_number_gt 2923
_reflns_number_total 3813
_reflns_threshold_expression >2sigma(I)
_cod_data_source_file c1ce05696d.txt
_cod_data_source_block complex3
_cod_depositor_comments
;
The following automatic conversions were performed:

'_symmetry_cell_setting' value 'Monoclinic' changed to 'monoclinic'
according to
/usr/data/users/saulius/automatic-downloads/retrospective/RSC/lib/dictionaries/cif_core.dic
dictionary named 'cif_core.dic' version 2.4.2 from 2011-04-26.

Automatic conversion script
Id: cif_fix_values 2281 2013-09-26 08:29:07Z andrius 
;
_cod_original_sg_symbol_H-M 'p 1 21/n 1'
_cod_database_code 7215361

loop_
_symmetry_equiv_pos_as_xyz
'x, y, z'
'-x+1/2, y+1/2, -z+1/2'
'-x, -y, -z'
'x-1/2, -y-1/2, z-1/2'

loop_
_atom_site_label
_atom_site_type_symbol
_atom_site_fract_x
_atom_site_fract_y
_atom_site_fract_z
_atom_site_U_iso_or_equiv
_atom_site_adp_type
_atom_site_occupancy
_atom_site_symmetry_multiplicity
_atom_site_calc_flag
_atom_site_refinement_flags
C2 C 0.6853(7) 0.3782(5) 0.9059(4) 0.0206(12) Uani 1 1 d .
H2 H 0.6383 0.3148 0.9109 0.025 Uiso 1 1 calc R
C4 C 0.7884(6) 0.5239(4) 0.9736(4) 0.0178(11) Uani 1 1 d .
C5 C 0.8109(6) 0.5625(4) 0.8849(4) 0.0159(10) Uani 1 1 d .
C6 C 0.7696(6) 0.4997(4) 0.8020(4) 0.0166(11) Uani 1 1 d .
C8 C 0.9054(6) 0.6745(4) 0.9978(4) 0.0172(11) Uani 1 1 d .
C10 C 0.8603(7) 0.5721(4) 1.1504(4) 0.0179(11) Uani 1 1 d .
H10A H 0.9369 0.6171 1.1893 0.021 Uiso 1 1 calc R
H10B H 0.8951 0.5016 1.1635 0.021 Uiso 1 1 calc R
C11 C 0.7055(7) 0.5864(5) 1.1809(4) 0.0206(12) Uani 1 1 d .
H11A H 0.6725 0.6575 1.1701 0.025 Uiso 1 1 calc R
H11B H 0.6280 0.5431 1.1405 0.025 Uiso 1 1 calc R
C12 C 0.7158(7) 0.5593(5) 1.2878(4) 0.0232(12) Uani 1 1 d .
H12A H 0.6163 0.5693 1.3046 0.035 Uiso 1 1 calc R
H12B H 0.7912 0.6028 1.3281 0.035 Uiso 1 1 calc R
H12C H 0.7465 0.4885 1.2985 0.035 Uiso 1 1 calc R
C13 C 1.0732(7) 0.8200(5) 0.9910(4) 0.0188(11) Uani 1 1 d .
H13A H 1.1242 0.8731 1.0336 0.028 Uiso 1 1 calc R
H13B H 1.0038 0.8507 0.9364 0.028 Uiso 1 1 calc R
H13C H 1.1494 0.7795 0.9676 0.028 Uiso 1 1 calc R
C14 C 0.9425(8) 0.8038(5) 1.1289(4) 0.0224(13) Uani 1 1 d .
H14A H 0.8564 0.7675 1.1456 0.034 Uiso 1 1 calc R
H14B H 0.9134 0.8740 1.1132 0.034 Uiso 1 1 calc R
H14C H 1.0290 0.8021 1.1834 0.034 Uiso 1 1 calc R
N1 N 0.7046(5) 0.4055(3) 0.8159(3) 0.0142(9) Uani 1 1 d .
N3 N 0.7263(5) 0.4323(3) 0.9886(3) 0.0162(9) Uani 1 1 d .
N6 N 0.7908(6) 0.5247(4) 0.7139(4) 0.0209(10) Uani 1 1 d .
H6A H 0.7642 0.4825 0.6658 0.025 Uiso 1 1 calc R
H6B H 0.8313 0.5832 0.7045 0.025 Uiso 1 1 calc R
N7 N 0.8825(5) 0.6594(3) 0.9002(3) 0.0135(9) Uani 1 1 d .
N8 N 0.9862(6) 0.7546(4) 1.0443(4) 0.0187(10) Uani 1 1 d .
N9 N 0.8495(5) 0.5950(3) 1.0456(3) 0.0142(9) Uani 1 1 d .
N10 N 0.5971(6) 0.8293(4) 0.9371(4) 0.0216(10) Uani 1 1 d .
O1 O 0.6954(5) 0.8992(4) 0.9592(3) 0.0323(11) Uani 1 1 d .
O2 O 0.5593(6) 0.7974(3) 0.8497(4) 0.0273(10) Uani 1 1 d .
O1W O 1.0221(5) 0.6708(3) 0.6940(3) 0.0217(9) Uani 1 1 d D
O3 O 0.5352(8) 0.7883(4) 0.9998(4) 0.0415(15) Uani 1 1 d .
O2W O 0.2886(6) 0.6735(4) 0.8327(3) 0.0288(10) Uani 1 1 d D
Ag01 Ag 0.65816(5) 0.28379(3) 0.70711(3) 0.0175(2) Uani 1 1 d .
H1W1 H 1.053(8) 0.667(6) 0.640(3) 0.03(2) Uiso 1 1 d D
H1W2 H 1.109(5) 0.675(7) 0.736(4) 0.05(2) Uiso 1 1 d D
H2W1 H 0.380(8) 0.697(10) 0.854(11) 0.17(9) Uiso 1 1 d D
H2W2 H 0.277(11) 0.625(5) 0.872(6) 0.07(3) Uiso 1 1 d D

loop_
_atom_site_aniso_label
_atom_site_aniso_U_11
_atom_site_aniso_U_22
_atom_site_aniso_U_33
_atom_site_aniso_U_23
_atom_site_aniso_U_13
_atom_site_aniso_U_12
C2 0.023(3) 0.018(3) 0.022(3) 0.001(2) 0.009(2) -0.005(2)
C4 0.014(3) 0.017(3) 0.021(3) -0.001(2) 0.002(2) 0.003(2)
C5 0.016(3) 0.018(3) 0.014(2) -0.001(2) 0.003(2) -0.002(2)
C6 0.015(3) 0.018(3) 0.016(3) 0.009(2) 0.001(2) 0.0016(19)
C8 0.013(2) 0.018(3) 0.019(3) -0.001(2) 0.000(2) 0.004(2)
C10 0.025(3) 0.014(3) 0.016(3) 0.000(2) 0.006(2) 0.002(2)
C11 0.018(3) 0.021(3) 0.024(3) 0.001(2) 0.007(2) -0.003(2)
C12 0.030(3) 0.024(3) 0.018(3) -0.001(2) 0.009(2) 0.005(2)
C13 0.021(3) 0.017(3) 0.018(3) -0.004(2) 0.005(2) -0.006(2)
C14 0.036(4) 0.017(3) 0.013(3) 0.003(2) 0.005(2) 0.000(2)
N1 0.019(2) 0.013(2) 0.011(2) -0.0036(16) 0.0044(17) 0.0028(17)
N3 0.021(2) 0.016(2) 0.012(2) -0.0019(17) 0.0051(18) -0.0013(17)
N6 0.024(3) 0.018(2) 0.019(2) -0.0024(19) -0.001(2) 0.0008(19)
N7 0.022(2) 0.008(2) 0.012(2) 0.0032(16) 0.0076(17) 0.0004(17)
N8 0.018(2) 0.017(2) 0.021(2) 0.000(2) 0.0050(19) -0.005(2)
N9 0.017(2) 0.014(2) 0.011(2) 0.0009(16) 0.0010(17) 0.0020(17)
N10 0.021(2) 0.029(3) 0.016(2) 0.003(2) 0.0051(19) 0.001(2)
O1 0.031(3) 0.037(3) 0.027(2) 0.006(2) 0.0000(19) -0.013(2)
O2 0.024(2) 0.038(3) 0.020(2) 0.0027(18) 0.0040(18) -0.0002(18)
O1W 0.020(2) 0.027(2) 0.019(2) 0.0023(18) 0.0081(17) -0.0007(17)
O3 0.060(4) 0.045(3) 0.023(3) 0.002(2) 0.016(3) -0.024(2)
O2W 0.035(3) 0.029(3) 0.022(2) 0.0023(19) 0.0039(19) -0.006(2)
Ag01 0.0208(3) 0.0147(3) 0.0170(3) -0.00209(13) 0.0038(2) -0.00067(13)

loop_
_atom_type_symbol
_atom_type_description
_atom_type_scat_dispersion_real
_atom_type_scat_dispersion_imag
_atom_type_scat_source
C C 0.0033 0.0016 'International Tables Vol C Tables 4.2.6.8 and 6.1.1.4'
H H 0.0000 0.0000 'International Tables Vol C Tables 4.2.6.8 and 6.1.1.4'
N N 0.0061 0.0033 'International Tables Vol C Tables 4.2.6.8 and 6.1.1.4'
O O 0.0106 0.0060 'International Tables Vol C Tables 4.2.6.8 and 6.1.1.4'
Ag Ag -0.8971 1.1015 'International Tables Vol C Tables 4.2.6.8 and 6.1.1.4'

loop_
_geom_angle_atom_site_label_1
_geom_angle_atom_site_label_2
_geom_angle_atom_site_label_3
_geom_angle
_geom_angle_site_symmetry_3
N3 C2 N1 127.0(5) .
N3 C4 C5 126.6(5) .
N3 C4 N9 125.9(5) .
C5 C4 N9 107.5(5) .
C4 C5 C6 117.8(5) .
C4 C5 N7 109.3(5) .
C6 C5 N7 132.9(5) .
N6 C6 N1 119.3(5) .
N6 C6 C5 124.2(5) .
N1 C6 C5 116.5(5) .
N7 C8 N8 123.5(5) .
N7 C8 N9 112.7(5) .
N8 C8 N9 123.5(5) .
N9 C10 C11 111.9(5) .
C12 C11 C10 111.7(5) .
C2 N1 C6 119.9(5) .
C2 N1 Ag01 114.6(4) .
C6 N1 Ag01 124.9(4) .
C2 N3 C4 112.2(5) .
C8 N7 C5 104.7(4) .
C8 N7 Ag01 123.6(4) 2_656
C5 N7 Ag01 123.6(3) 2_656
C8 N8 C13 119.2(5) .
C8 N8 C14 121.7(5) .
C13 N8 C14 114.4(5) .
C8 N9 C4 105.9(4) .
C8 N9 C10 132.5(4) .
C4 N9 C10 121.3(4) .
O3 N10 O1 121.4(5) .
O3 N10 O2 118.1(5) .
O1 N10 O2 120.6(5) .
N1 Ag01 N7 178.40(17) 2_646

loop_
_geom_bond_atom_site_label_1
_geom_bond_atom_site_label_2
_geom_bond_distance
_geom_bond_site_symmetry_2
C2 N3 1.336(7) .
C2 N1 1.348(7) .
C4 N3 1.343(7) .
C4 C5 1.386(8) .
C4 N9 1.387(7) .
C5 C6 1.400(8) .
C5 N7 1.403(7) .
C6 N6 1.321(7) .
C6 N1 1.380(7) .
C8 N7 1.349(7) .
C8 N8 1.349(7) .
C8 N9 1.373(7) .
C10 N9 1.476(7) .
C10 C11 1.520(8) .
C11 C12 1.516(8) .
C13 N8 1.446(7) .
C14 N8 1.460(8) .
N1 Ag01 2.171(4) .
N7 Ag01 2.181(4) 2_656
N10 O3 1.241(7) .
N10 O1 1.248(7) .
N10 O2 1.266(7) .
Ag01 N7 2.181(4) 2_646
